data_4515071
loop_
_publ_author_name
'Cai, Li-Zhen'
'Chen, Xiang-Yi'
'Wang, Ming-Sheng'
'Guo, Guo-Cong'

_publ_section_title
;
 Photochromic Lanthanide(III) Materials with Ion Sensing Based on
 Pyridinium Tetrazolate Zwitterion.
;
_journal_issue 4
_journal_name_full 'ACS omega'
_journal_page_first 7492
_journal_page_last 7497
_journal_paper_doi 10.1021/acsomega.8b03662
_journal_volume 4
_journal_year 2019
_chemical_formula_moiety 'Er H8 N3 O13, C7 H7 N5'
_chemical_formula_sum 'C7 H15 Er N8 O13'
_chemical_formula_weight 586.53
_space_group_crystal_system triclinic
_space_group_IT_number 2
_space_group_name_Hall '-P 1'
_space_group_name_H-M_alt 'P -1'
_symmetry_space_group_name_Hall '-P 1'
_symmetry_space_group_name_H-M 'P -1'
_atom_sites_solution_hydrogens geom
_atom_sites_solution_primary dual
_atom_sites_solution_secondary difmap
_cell_angle_alpha 89.871(7)
_cell_angle_beta 91.813(7)
_cell_angle_gamma 100.248(9)
_cell_formula_units_Z 2
_cell_length_a 6.494(2)
_cell_length_b 10.707(4)
_cell_length_c 13.268(4)
_cell_measurement_reflns_used 3565
_cell_measurement_temperature 298(2)
_cell_measurement_theta_max 27.5
_cell_measurement_theta_min 3.1
_cell_volume 907.4(5)
_computing_cell_refinement
;
CrystalClear-SM Expert 2.1 b45 (Rigaku, 2015)
;
_computing_data_collection
;
CrystalClear-SM Expert 2.1 b45 (Rigaku, 2015)
;
_computing_data_reduction
;
CrystalClear-SM Expert 2.1 b45 (Rigaku, 2015)
;
_computing_molecular_graphics 'Olex2 (Dolomanov et al., 2009)'
_computing_publication_material 'Olex2 (Dolomanov et al., 2009)'
_computing_structure_refinement 'ShelXL (Sheldrick, 2015)'
_computing_structure_solution 'SHELXS-97 (Sheldrick, 1990)'
_diffrn_ambient_temperature 298(2)
_diffrn_detector PILT
_diffrn_detector_area_resol_mean 5.8140
_diffrn_measured_fraction_theta_full 0.963
_diffrn_measured_fraction_theta_max 0.963
_diffrn_measurement_device_type 'Rigaku Pilatus 200K'
_diffrn_measurement_method CCD_Profile_fitting
_diffrn_measurement_specimen_support Fiber
_diffrn_radiation_monochromator 'Graphite Monochromator'
_diffrn_radiation_type MoK\a
_diffrn_radiation_wavelength 0.71073
_diffrn_reflns_av_R_equivalents 0.0234
_diffrn_reflns_av_unetI/netI 0.0255
_diffrn_reflns_limit_h_max 8
_diffrn_reflns_limit_h_min -8
_diffrn_reflns_limit_k_max 13
_diffrn_reflns_limit_k_min -13
_diffrn_reflns_limit_l_max 17
_diffrn_reflns_limit_l_min -14
_diffrn_reflns_number 9668
_diffrn_reflns_theta_full 27.54
_diffrn_reflns_theta_max 27.54
_diffrn_reflns_theta_min 3.19
_diffrn_source 'Rotating Anode'
_diffrn_source_current 80.0
_diffrn_source_power 4.0
_diffrn_source_voltage 50.0
_exptl_absorpt_coefficient_mu 4.710
_exptl_absorpt_correction_T_max 1.000
_exptl_absorpt_correction_T_min 0.724
_exptl_absorpt_correction_type multi-scan
_exptl_absorpt_process_details SADABS
_exptl_crystal_colour yellow
_exptl_crystal_density_diffrn 2.147
_exptl_crystal_density_method 'not measured'
_exptl_crystal_description Block
_exptl_crystal_F_000 570
_exptl_crystal_size_max 0.20
_exptl_crystal_size_mid 0.16
_exptl_crystal_size_min 0.14
_refine_diff_density_max 1.457
_refine_diff_density_min -0.913
_refine_diff_density_rms 0.097
_refine_ls_extinction_method none
_refine_ls_goodness_of_fit_ref 1.056
_refine_ls_hydrogen_treatment mixed
_refine_ls_matrix_type full
_refine_ls_number_parameters 287
_refine_ls_number_reflns 4183
_refine_ls_number_restraints 8
_refine_ls_restrained_S_all 1.055
_refine_ls_R_factor_all 0.0222
_refine_ls_R_factor_gt 0.0205
_refine_ls_shift/su_max 0.001
_refine_ls_shift/su_mean 0.000
_refine_ls_structure_factor_coef Fsqd
_refine_ls_weighting_details 'calc w=1/[\s^2^(Fo^2^)+(0.0356P)^2^+0.0000P] where P=(Fo^2^+2Fc^2^)/3'
_refine_ls_weighting_scheme calc
_refine_ls_wR_factor_gt 0.0538
_refine_ls_wR_factor_ref 0.0542
_reflns_number_gt 3750
_reflns_number_total 4183
_reflns_threshold_expression >2sigma(I)
_cod_data_source_file ao8b03662_si_012.cif
_cod_data_source_block compound11
_cod_depositor_comments
;
The following automatic conversions were performed:

'_exptl_absorpt_correction_type' value 'Multi-scan' changed to
'multi-scan' according to
/home/data/users/saulius/crontab/automatic-downloads/current/ACS/lib/dictionaries/cif_core.dic
dictionary named 'cif_core.dic' version 2.4.2 from 2011-04-26.

Automatic conversion script
Id: cif_fix_values 4973 2017-02-22 13:04:09Z antanas 
;
_cod_database_code 4515071
_olex2_refinement_description
;
1. Fixed Uiso
 At 1.2 times of:
  All C(H) groups
 At 1.5 times of:
  All C(H,H,H) groups, All O(H,H) groups
2. Restrained distances
 O14-H14B = O14-H14A = O15-H15B = O15-H15A = O16-H16B = O16-H16A = O17-H17A =
 O17-H17B
 0.85 with sigma of 0.01
3.a Aromatic/amide H refined with riding coordinates:
 C23(H23), C24(H24), C25(H25), C26(H26)
3.b Idealised Me refined as rotating group:
 C27(H27A,H27B,H27C)
;

loop_
_space_group_symop_id
_space_group_symop_operation_xyz
1 'x, y, z'
2 '-x, -y, -z'

loop_
_atom_site_label
_atom_site_type_symbol
_atom_site_fract_x
_atom_site_fract_y
_atom_site_fract_z
_atom_site_U_iso_or_equiv
_atom_site_adp_type
_atom_site_occupancy
_atom_site_calc_flag
_atom_site_refinement_flags_posn
Er1 Er 0.487735(17) 0.239351(11) 0.785708(9) 0.02596(5) Uani 1 d .
N11 N 0.7643(4) 0.3986(2) 0.6460(2) 0.0369(6) Uani 1 d .
N12 N 0.6531(6) 0.4816(3) 0.8959(2) 0.0506(8) Uani 1 d .
N13 N 0.7234(4) 0.1263(3) 0.9469(2) 0.0426(6) Uani 1 d .
O11A O 0.5701(4) 0.3792(2) 0.62954(19) 0.0470(6) Uani 1 d .
O11B O 0.8257(3) 0.3397(2) 0.72173(17) 0.0352(5) Uani 1 d .
O11C O 0.8872(5) 0.4675(3) 0.5950(2) 0.0694(9) Uani 1 d .
O12A O 0.5295(5) 0.4660(3) 0.8187(3) 0.0680(9) Uani 1 d .
O12B O 0.6909(6) 0.3811(3) 0.9283(2) 0.0797(10) Uani 1 d .
O12C O 0.7124(6) 0.5889(3) 0.9296(2) 0.0745(9) Uani 1 d .
O13A O 0.7734(4) 0.1425(2) 0.85570(17) 0.0432(5) Uani 1 d .
O13B O 0.5438(4) 0.1398(3) 0.9678(2) 0.0602(8) Uani 1 d .
O13C O 0.8487(4) 0.1017(4) 1.0112(2) 0.0724(9) Uani 1 d .
O14 O 0.2162(4) 0.2780(3) 0.8903(2) 0.0531(7) Uani 1 d D
H14A H 0.104(4) 0.227(4) 0.900(4) 0.080 Uiso 1 d DR
H14B H 0.241(8) 0.329(4) 0.940(3) 0.080 Uiso 1 d DR
O15 O 0.2773(4) 0.0399(2) 0.81214(17) 0.0414(5) Uani 1 d D
H15B H 0.260(7) 0.011(4) 0.8712(15) 0.062 Uiso 1 d DR
H15A H 0.195(6) -0.001(4) 0.768(3) 0.062 Uiso 1 d DR
O16 O 0.1952(4) 0.2505(3) 0.68603(18) 0.0468(6) Uani 1 d D
H16B H 0.087(5) 0.278(4) 0.704(3) 0.070 Uiso 1 d DR
H16A H 0.179(7) 0.243(4) 0.6229(9) 0.070 Uiso 1 d DR
O17 O 0.5499(4) 0.1089(2) 0.65319(17) 0.0387(5) Uani 1 d D
H17B H 0.648(5) 0.117(4) 0.612(3) 0.058 Uiso 1 d DR
H17A H 0.463(5) 0.045(3) 0.633(3) 0.058 Uiso 1 d DR
C21 C 0.0918(4) 0.1694(2) 0.3949(2) 0.0280(6) Uani 1 d .
C22 C 0.2898(5) 0.2181(2) 0.3470(2) 0.0281(6) Uani 1 d .
C23 C 0.3272(5) 0.1761(3) 0.2503(3) 0.0391(7) Uani 1 d .
H23 H 0.2288 0.1148 0.2173 0.047 Uiso 1 calc R
C24 C 0.5092(5) 0.2260(4) 0.2049(3) 0.0426(8) Uani 1 d .
H24 H 0.5332 0.1984 0.1406 0.051 Uiso 1 calc R
C25 C 0.6232(5) 0.3548(3) 0.3441(3) 0.0382(7) Uani 1 d .
H25 H 0.7253 0.4154 0.3755 0.046 Uiso 1 calc R
C26 C 0.4434(5) 0.3083(3) 0.3933(2) 0.0354(6) Uani 1 d .
H26 H 0.4243 0.3372 0.4578 0.043 Uiso 1 calc R
C27 C 0.8447(6) 0.3681(4) 0.1968(3) 0.0547(10) Uani 1 d .
H27A H 0.9080 0.4474 0.2274 0.082 Uiso 1 calc GR
H27B H 0.8082 0.3820 0.1275 0.082 Uiso 1 calc GR
H27C H 0.9418 0.3102 0.2003 0.082 Uiso 1 calc GR
N21 N 0.0523(4) 0.1905(2) 0.49151(19) 0.0333(5) Uani 1 d .
N22 N -0.1446(4) 0.1316(3) 0.5029(2) 0.0363(6) Uani 1 d .
N23 N -0.2200(4) 0.0783(2) 0.4172(2) 0.0371(6) Uani 1 d .
N24 N -0.0734(4) 0.1005(2) 0.34771(19) 0.0335(5) Uani 1 d .
N25 N 0.6538(4) 0.3139(2) 0.2509(2) 0.0369(6) Uani 1 d .

loop_
_atom_site_aniso_label
_atom_site_aniso_U_11
_atom_site_aniso_U_22
_atom_site_aniso_U_33
_atom_site_aniso_U_23
_atom_site_aniso_U_13
_atom_site_aniso_U_12
Er1 0.02043(8) 0.03289(7) 0.02404(8) -0.00664(5) 0.00223(5) 0.00299(5)
N11 0.0416(15) 0.0364(13) 0.0312(13) 0.0017(10) 0.0048(11) 0.0026(11)
N12 0.070(2) 0.0391(14) 0.0453(17) -0.0033(13) 0.0255(16) 0.0116(14)
N13 0.0350(15) 0.0553(16) 0.0337(15) 0.0104(12) 0.0000(12) -0.0017(12)
O11A 0.0410(13) 0.0532(14) 0.0445(14) 0.0032(11) -0.0111(11) 0.0044(11)
O11B 0.0277(11) 0.0439(11) 0.0344(11) 0.0059(9) 0.0043(9) 0.0068(9)
O11C 0.0621(18) 0.079(2) 0.0613(19) 0.0305(16) 0.0177(15) -0.0054(15)
O12A 0.0663(19) 0.0620(17) 0.077(2) -0.0332(16) 0.0022(17) 0.0141(15)
O12B 0.116(3) 0.075(2) 0.0543(18) 0.0071(16) 0.0075(19) 0.033(2)
O12C 0.103(3) 0.0566(17) 0.0561(18) -0.0258(14) 0.0020(18) -0.0062(16)
O13A 0.0475(13) 0.0539(13) 0.0317(12) 0.0086(10) 0.0080(10) 0.0170(11)
O13B 0.0325(14) 0.104(2) 0.0406(15) -0.0126(15) 0.0039(11) 0.0009(14)
O13C 0.0476(16) 0.109(3) 0.0547(17) 0.0370(17) -0.0117(14) 0.0000(16)
O14 0.0346(13) 0.0730(18) 0.0482(15) -0.0297(13) 0.0127(11) -0.0021(12)
O15 0.0442(13) 0.0452(12) 0.0267(11) -0.0047(9) 0.0016(10) -0.0143(10)
O16 0.0281(12) 0.0882(19) 0.0275(12) -0.0132(12) -0.0040(10) 0.0203(12)
O17 0.0354(12) 0.0414(12) 0.0355(12) -0.0157(9) 0.0135(10) -0.0061(9)
C21 0.0307(14) 0.0278(12) 0.0254(13) -0.0034(10) -0.0006(11) 0.0048(10)
C22 0.0307(14) 0.0272(12) 0.0268(14) 0.0001(10) 0.0012(11) 0.0063(10)
C23 0.0385(17) 0.0425(16) 0.0345(17) -0.0104(13) 0.0071(14) 0.0016(13)
C24 0.044(2) 0.0492(17) 0.0351(18) -0.0073(14) 0.0091(15) 0.0090(15)
C25 0.0320(16) 0.0388(15) 0.0414(18) -0.0022(13) 0.0008(13) -0.0008(12)
C26 0.0369(16) 0.0383(15) 0.0294(15) -0.0052(12) 0.0033(13) 0.0013(12)
C27 0.0378(19) 0.064(2) 0.061(2) 0.0107(19) 0.0213(18) 0.0015(17)
N21 0.0290(12) 0.0428(13) 0.0261(12) -0.0053(10) 0.0032(10) 0.0008(10)
N22 0.0313(13) 0.0439(14) 0.0315(13) -0.0032(11) 0.0065(11) 0.0001(11)
N23 0.0330(14) 0.0401(13) 0.0351(14) -0.0047(11) 0.0039(11) -0.0027(10)
N24 0.0318(13) 0.0376(12) 0.0275(12) -0.0054(10) 0.0025(10) -0.0040(10)
N25 0.0323(14) 0.0387(13) 0.0403(15) 0.0045(11) 0.0095(12) 0.0067(11)

loop_
_atom_type_symbol
_atom_type_description
_atom_type_scat_dispersion_real
_atom_type_scat_dispersion_imag
_atom_type_scat_source
C C 0.0033 0.0016 'International Tables Vol C Tables 4.2.6.8 and 6.1.1.4'
H H 0.0000 0.0000 'International Tables Vol C Tables 4.2.6.8 and 6.1.1.4'
Er Er -0.2586 4.9576 'International Tables Vol C Tables 4.2.6.8 and 6.1.1.4'
N N 0.0061 0.0033 'International Tables Vol C Tables 4.2.6.8 and 6.1.1.4'
O O 0.0106 0.0060 'International Tables Vol C Tables 4.2.6.8 and 6.1.1.4'

loop_
_geom_angle_atom_site_label_1
_geom_angle_atom_site_label_2
_geom_angle_atom_site_label_3
_geom_angle
O11A Er1 O12B 101.97(10)
O11A Er1 O13B 158.66(8)
O11B Er1 O11A 50.31(7)
O11B Er1 O12B 71.83(10)
O11B Er1 O13B 109.65(7)
O12A Er1 O11A 65.72(10)
O12A Er1 O11B 72.32(10)
O12A Er1 O12B 48.38(11)
O12A Er1 O13A 113.74(10)
O12A Er1 O13B 103.76(11)
O12B Er1 O13B 60.16(10)
O13A Er1 O11A 116.21(8)
O13A Er1 O11B 68.24(8)
O13A Er1 O12B 69.50(10)
O13A Er1 O13B 49.05(8)
O14 Er1 O11A 118.51(10)
O14 Er1 O11B 142.08(9)
O14 Er1 O12A 70.82(11)
O14 Er1 O12B 77.26(11)
O14 Er1 O13A 120.14(10)
O14 Er1 O13B 71.38(10)
O15 Er1 O11A 133.66(8)
O15 Er1 O11B 142.36(8)
O15 Er1 O12A 145.01(10)
O15 Er1 O12B 124.31(10)
O15 Er1 O13A 85.28(9)
O15 Er1 O13B 65.72(8)
O15 Er1 O14 74.23(10)
O16 Er1 O11A 67.18(9)
O16 Er1 O11B 117.15(9)
O16 Er1 O12A 89.58(11)
O16 Er1 O12B 134.28(10)
O16 Er1 O13A 156.05(10)
O16 Er1 O13B 133.19(9)
O16 Er1 O14 71.31(9)
O16 Er1 O15 77.69(10)
O16 Er1 O17 81.16(9)
O17 Er1 O11A 72.04(9)
O17 Er1 O11B 75.00(8)
O17 Er1 O12A 137.01(10)
O17 Er1 O12B 140.01(10)
O17 Er1 O13A 77.92(9)
O17 Er1 O13B 113.13(9)
O17 Er1 O14 141.21(8)
O17 Er1 O15 73.58(8)
O11A N11 O11B 115.0(3)
O11C N11 O11A 123.6(3)
O11C N11 O11B 121.4(3)
O12B N12 O12A 112.1(3)
O12B N12 O12C 128.6(4)
O12C N12 O12A 119.2(3)
O13B N13 O13A 116.9(3)
O13C N13 O13A 121.2(3)
O13C N13 O13B 121.9(3)
N11 O11A Er1 94.59(17)
N11 O11B Er1 100.01(17)
N12 O12A Er1 103.1(2)
N12 O12B Er1 96.2(3)
N13 O13A Er1 101.82(19)
N13 O13B Er1 90.91(19)
Er1 O14 H14A 125(4)
Er1 O14 H14B 121(4)
H14A O14 H14B 109(5)
Er1 O15 H15B 120(3)
Er1 O15 H15A 125(3)
H15B O15 H15A 114(4)
Er1 O16 H16B 126(3)
Er1 O16 H16A 129(3)
H16B O16 H16A 103(4)
Er1 O17 H17B 131(3)
Er1 O17 H17A 124(3)
H17B O17 H17A 105(4)
N21 C21 C22 124.5(3)
N24 C21 C22 124.2(3)
N24 C21 N21 111.3(3)
C23 C22 C21 120.1(3)
C26 C22 C21 122.0(3)
C26 C22 C23 117.8(3)
C22 C23 H23 120.3
C24 C23 C22 119.5(3)
C24 C23 H23 120.3
C23 C24 H24 119.3
N25 C24 C23 121.4(3)
N25 C24 H24 119.3
C26 C25 H25 119.6
N25 C25 H25 119.6
N25 C25 C26 120.8(3)
C22 C26 H26 120.0
C25 C26 C22 120.1(3)
C25 C26 H26 120.0
H27A C27 H27B 109.5
H27A C27 H27C 109.5
H27B C27 H27C 109.5
N25 C27 H27A 109.5
N25 C27 H27B 109.5
N25 C27 H27C 109.5
N22 N21 C21 104.7(2)
N23 N22 N21 109.6(3)
N22 N23 N24 109.4(2)
C21 N24 N23 105.0(2)
C24 N25 C25 120.4(3)
C24 N25 C27 119.1(3)
C25 N25 C27 120.4(3)

loop_
_geom_bond_atom_site_label_1
_geom_bond_atom_site_label_2
_geom_bond_distance
Er1 O11A 2.567(3)
Er1 O11B 2.443(2)
Er1 O12A 2.433(3)
Er1 O12B 2.601(4)
Er1 O13A 2.440(2)
Er1 O13B 2.679(3)
Er1 O14 2.371(3)
Er1 O15 2.353(2)
Er1 O16 2.301(2)
Er1 O17 2.337(2)
N11 O11A 1.253(4)
N11 O11B 1.276(3)
N11 O11C 1.209(4)
N12 O12A 1.273(5)
N12 O12B 1.220(4)
N12 O12C 1.226(4)
N13 O13A 1.266(4)
N13 O13B 1.241(4)
N13 O13C 1.221(4)
O14 H14A 0.846(10)
O14 H14B 0.850(10)
O15 H15B 0.847(10)
O15 H15A 0.847(10)
O16 H16B 0.852(10)
O16 H16A 0.843(10)
O17 H17B 0.840(10)
O17 H17A 0.849(10)
C21 C22 1.463(4)
C21 N21 1.342(4)
C21 N24 1.329(4)
C22 C23 1.403(4)
C22 C26 1.388(4)
C23 H23 0.9300
C23 C24 1.365(5)
C24 H24 0.9300
C24 N25 1.339(4)
C25 H25 0.9300
C25 C26 1.370(4)
C25 N25 1.345(4)
C26 H26 0.9300
C27 H27A 0.9600
C27 H27B 0.9600
C27 H27C 0.9600
C27 N25 1.479(4)
N21 N22 1.334(3)
N22 N23 1.314(4)
N23 N24 1.337(4)
